data_7210889
loop_
_publ_author_name
'Zhao, Wen'
'Han, Jie'
'Tian, Ge'
'Zhao, Xiao-Li'

_publ_section_title
;
 Ancillary ligand-assisted structural diversity of six new MOFs with
 5-(4-carboxybenzoylamino)-isophthalic acid: syntheses, crystal structures
 and photoluminescence properties
;
_journal_issue 37
_journal_name_full CrystEngComm
_journal_page_first 7522
_journal_paper_doi 10.1039/c3ce40858b
_journal_volume 15
_journal_year 2013
_chemical_formula_sum 'C31 H29 N4 O11 Zn'
_chemical_formula_weight 698.95
_chemical_name_systematic
; 
 ? 
;
_space_group_IT_number 2
_symmetry_cell_setting triclinic
_symmetry_space_group_name_Hall '-P 1'
_symmetry_space_group_name_H-M 'P -1'
_atom_sites_solution_hydrogens geom
_atom_sites_solution_primary direct
_atom_sites_solution_secondary difmap
_audit_creation_method SHELXL-97
_cell_angle_alpha 86.845(4)
_cell_angle_beta 85.477(4)
_cell_angle_gamma 68.016(3)
_cell_formula_units_Z 2
_cell_length_a 8.0093(8)
_cell_length_b 9.0265(9)
_cell_length_c 22.400(2)
_cell_measurement_temperature 296(2)
_cell_volume 1496.4(3)
_computing_structure_refinement 'SHELXL-97 (Sheldrick, 2008)'
_computing_structure_solution 'SHELXS-97 (Sheldrick, 2008)'
_diffrn_ambient_temperature 296(2)
_diffrn_measured_fraction_theta_full 0.993
_diffrn_measured_fraction_theta_max 0.993
_diffrn_radiation_monochromator graphite
_diffrn_radiation_source 'fine-focus sealed tube'
_diffrn_radiation_type MoK\a
_diffrn_radiation_wavelength 0.71073
_diffrn_reflns_av_R_equivalents 0.1312
_diffrn_reflns_av_sigmaI/netI 0.1486
_diffrn_reflns_limit_h_max 9
_diffrn_reflns_limit_h_min -9
_diffrn_reflns_limit_k_max 10
_diffrn_reflns_limit_k_min -10
_diffrn_reflns_limit_l_max 26
_diffrn_reflns_limit_l_min -26
_diffrn_reflns_number 17593
_diffrn_reflns_theta_full 25.01
_diffrn_reflns_theta_max 25.01
_diffrn_reflns_theta_min 1.82
_exptl_absorpt_coefficient_mu 0.892
_exptl_absorpt_correction_T_max 0.9551
_exptl_absorpt_correction_T_min 0.9067
_exptl_absorpt_correction_type multi-scan
_exptl_absorpt_process_details sadabs
_exptl_crystal_colour colorless
_exptl_crystal_density_diffrn 1.551
_exptl_crystal_density_method 'not measured'
_exptl_crystal_description block
_exptl_crystal_F_000 722
_exptl_crystal_size_max 0.11
_exptl_crystal_size_mid 0.07
_exptl_crystal_size_min 0.05
_refine_diff_density_max 0.709
_refine_diff_density_min -0.451
_refine_diff_density_rms 0.100
_refine_ls_extinction_method none
_refine_ls_goodness_of_fit_ref 1.008
_refine_ls_hydrogen_treatment mixed
_refine_ls_matrix_type full
_refine_ls_number_parameters 497
_refine_ls_number_reflns 5247
_refine_ls_number_restraints 180
_refine_ls_restrained_S_all 0.993
_refine_ls_R_factor_all 0.1568
_refine_ls_R_factor_gt 0.0757
_refine_ls_shift/su_max 0.000
_refine_ls_shift/su_mean 0.000
_refine_ls_structure_factor_coef Fsqd
_refine_ls_weighting_details 'calc w=1/[\s^2^(Fo^2^)+(0.0999P)^2^+0.0000P] where P=(Fo^2^+2Fc^2^)/3'
_refine_ls_weighting_scheme calc
_refine_ls_wR_factor_gt 0.1678
_refine_ls_wR_factor_ref 0.2180
_reflns_number_gt 2737
_reflns_number_total 5247
_reflns_threshold_expression >2sigma(I)
_cod_data_source_file c3ce40858b.txt
_cod_data_source_block z
_cod_depositor_comments
;
The following automatic conversions were performed:

'_symmetry_cell_setting' value 'Triclinic' changed to 'triclinic'
according to /home/saulius/struct/CIF-dictionaries/cif_core.dic
dictionary named 'cif_core.dic' version 2.4.2 from 2011-04-26.

Automatic conversion script
Id: cif_fix_values 1891 2012-01-12 08:04:46Z andrius 
;
_cod_original_cell_volume 1496.4(2)
_cod_original_sg_symbol_H-M P-1
_cod_database_code 7210889

loop_
_symmetry_equiv_pos_as_xyz
'x, y, z'
'-x, -y, -z'

loop_
_atom_site_label
_atom_site_type_symbol
_atom_site_fract_x
_atom_site_fract_y
_atom_site_fract_z
_atom_site_U_iso_or_equiv
_atom_site_adp_type
_atom_site_occupancy
_atom_site_symmetry_multiplicity
_atom_site_calc_flag
_atom_site_refinement_flags
_atom_site_disorder_assembly
_atom_site_disorder_group
Zn1 Zn 0.07809(11) -0.34106(9) 0.49074(4) 0.0372(3) Uani 1 1 d . . .
O2 O -0.1350(6) -0.1655(5) 0.4673(2) 0.0365(12) Uani 1 1 d . . .
O4 O -0.8448(6) 0.4475(5) 0.4576(2) 0.0369(12) Uani 1 1 d . . .
O1W O 0.2724(6) -0.2683(5) 0.4450(2) 0.0470(13) Uani 1 1 d . . .
N1 N -0.6322(8) 0.1137(8) 0.2688(3) 0.0404(16) Uani 1 1 d . . .
O3 O -0.5980(6) 0.3735(5) 0.5088(2) 0.0421(13) Uani 1 1 d . . .
O1 O -0.1083(7) -0.2678(6) 0.3782(2) 0.0648(17) Uani 1 1 d . . .
C13 C -0.1879(9) -0.1642(8) 0.4153(3) 0.0355(17) Uani 1 1 d . . .
N2 N 0.1031(8) -0.2766(6) 0.5733(2) 0.0376(14) Uani 1 1 d . . .
C17 C -0.0006(9) -0.1313(8) 0.5937(3) 0.0387(18) Uani 1 1 d . . .
H17A H -0.0829 -0.0606 0.5685 0.046 Uiso 1 1 calc R . .
C20 C 0.2402(11) -0.3320(9) 0.6677(3) 0.054(2) Uani 1 1 d . . .
H20A H 0.3252 -0.4031 0.6920 0.064 Uiso 1 1 calc R . .
C16 C -0.7177(10) 0.2410(9) 0.2347(3) 0.048(2) Uani 1 1 d . . .
C2 C -0.4239(9) -0.0170(8) 0.3444(3) 0.0334(16) Uani 1 1 d . . .
H2A H -0.3670 -0.0987 0.3176 0.040 Uiso 1 1 calc R . .
C6 C -0.4397(9) 0.0958(7) 0.4390(3) 0.0316(16) Uani 1 1 d . . .
H6A H -0.3917 0.0926 0.4758 0.038 Uiso 1 1 calc R . .
C14 C -0.6789(9) 0.3546(7) 0.4675(3) 0.0318(16) Uani 1 1 d . . .
C5 C -0.5926(8) 0.2233(7) 0.4239(3) 0.0267(15) Uani 1 1 d . . .
C23 C 0.0736(13) 0.0229(10) 0.7662(4) 0.072(3) Uani 1 1 d . . .
H23A H 0.0090 0.1027 0.7396 0.086 Uiso 1 1 calc R . .
O7 O -0.7687(8) 0.3789(6) 0.2530(2) 0.0726(19) Uani 1 1 d . . .
C4 C -0.6594(9) 0.2313(8) 0.3680(3) 0.0321(16) Uani 1 1 d . . .
H4A H -0.7624 0.3174 0.3580 0.039 Uiso 1 1 calc R . .
C3 C -0.5756(9) 0.1138(8) 0.3273(3) 0.0321(16) Uani 1 1 d . . .
C1 C -0.3579(9) -0.0270(7) 0.3996(3) 0.0309(16) Uani 1 1 d . . .
C18 C 0.0090(9) -0.0830(8) 0.6488(3) 0.0363(17) Uani 1 1 d . . .
H18A H -0.0670 0.0186 0.6606 0.044 Uiso 1 1 calc R . .
C19 C 0.1294(10) -0.1820(9) 0.6879(3) 0.0421(19) Uani 1 1 d . . .
C22 C 0.1447(11) -0.1309(9) 0.7489(3) 0.046(2) Uani 1 1 d . . .
C21 C 0.2218(11) -0.3736(9) 0.6107(3) 0.051(2) Uani 1 1 d . . .
H21A H 0.2960 -0.4746 0.5977 0.062 Uiso 1 1 calc R . .
O6 O -0.7722(11) 0.0144(9) -0.0269(3) 0.099(2) Uani 1 1 d . A .
H6B H -0.7944 0.0108 -0.0618 0.148 Uiso 1 1 calc R . .
N3 N 0.1831(12) -0.0404(10) 0.8626(3) 0.074(2) Uani 1 1 d . . .
C26 C 0.2432(17) -0.2387(12) 0.7903(4) 0.100(4) Uani 1 1 d . . .
H26A H 0.3020 -0.3455 0.7807 0.120 Uiso 1 1 calc R . .
O5 O -0.978(5) 0.253(6) -0.036(2) 0.104(10) Uani 0.50 1 d PU A 1
O5' O -0.897(5) 0.274(6) -0.041(2) 0.109(10) Uani 0.50 1 d PU A 2
C25 C 0.2549(17) -0.1886(14) 0.8462(4) 0.103(4) Uani 1 1 d . . .
H25A H 0.3181 -0.2654 0.8741 0.124 Uiso 1 1 calc R . .
C24 C 0.0958(16) 0.0630(12) 0.8232(5) 0.092(4) Uani 1 1 d . . .
H24A H 0.0450 0.1699 0.8334 0.110 Uiso 1 1 calc R . .
C7 C -0.810(2) 0.182(2) 0.0547(5) 0.054(11) Uani 0.50 1 d PG A 1
C8 C -0.848(2) 0.3323(16) 0.0773(7) 0.082(9) Uani 0.50 1 d PG A 1
H8A H -0.8957 0.4231 0.0528 0.098 Uiso 0.50 1 calc PR A 1
C9 C -0.816(2) 0.3472(14) 0.1363(8) 0.074(8) Uani 0.50 1 d PG A 1
H9A H -0.8423 0.4479 0.1514 0.088 Uiso 0.50 1 calc PR A 1
C10 C -0.745(2) 0.2116(17) 0.1728(5) 0.041(16) Uani 0.50 1 d PG A 1
C11 C -0.707(2) 0.0611(14) 0.1503(6) 0.050(5) Uani 0.50 1 d PG A 1
H11A H -0.6593 -0.0297 0.1747 0.060 Uiso 0.50 1 calc PR A 1
C12 C -0.739(2) 0.0462(15) 0.0912(6) 0.057(7) Uani 0.50 1 d PGU A 1
H12A H -0.7128 -0.0545 0.0761 0.069 Uiso 0.50 1 calc PR A 1
C7' C -0.818(2) 0.165(2) 0.0546(6) 0.072(14) Uani 0.50 1 d PG A 2
C8' C -0.9345(19) 0.2972(18) 0.0856(8) 0.071(7) Uani 0.50 1 d PG A 2
H8'A H -1.0346 0.3698 0.0675 0.086 Uiso 0.50 1 calc PR A 2
C9' C -0.9019(19) 0.3206(16) 0.1437(8) 0.062(7) Uani 0.50 1 d PG A 2
H9'A H -0.9802 0.4088 0.1645 0.075 Uiso 0.50 1 calc PR A 2
C10' C -0.752(2) 0.2121(19) 0.1708(6) 0.054(19) Uani 0.50 1 d PGU A 2
C11' C -0.6354(17) 0.0802(16) 0.1398(6) 0.051(6) Uani 0.50 1 d PGU A 2
H11B H -0.5353 0.0076 0.1579 0.061 Uiso 0.50 1 calc PR A 2
C12' C -0.668(2) 0.0568(17) 0.0816(6) 0.051(5) Uani 0.50 1 d PG A 2
H12B H -0.5897 -0.0314 0.0609 0.061 Uiso 0.50 1 calc PR A 2
C15 C -0.8460(15) 0.1543(13) -0.0096(4) 0.075(3) Uani 1 1 d . . .
O4W O 0.8878(10) -0.3755(8) 0.2677(3) 0.103(2) Uani 1 1 d . . .
O2W O 0.5204(12) -0.2447(9) 0.2434(3) 0.113(3) Uani 1 1 d . . .
O3W O 0.2950(11) -0.3485(10) 0.3259(3) 0.121(3) Uani 1 1 d . . .
N01 N 0.493(3) -0.376(2) 0.1504(9) 0.144(5) Uani 0.50 1 d PGU B 1
C01 C 0.615(3) -0.358(2) 0.1055(12) 0.135(4) Uani 0.50 1 d PGU B 1
H01A H 0.6991 -0.3156 0.1143 0.162 Uiso 0.50 1 calc PR B 1
C02 C 0.610(3) -0.404(3) 0.0476(11) 0.139(4) Uani 0.50 1 d PGU B 1
H02A H 0.6918 -0.3915 0.0176 0.167 Uiso 0.50 1 calc PR B 1
C03 C 0.485(4) -0.467(2) 0.0345(9) 0.137(5) Uani 0.50 1 d PGU . 1
C04 C 0.363(3) -0.486(2) 0.0794(12) 0.140(5) Uani 0.50 1 d PGU B 1
H04A H 0.2788 -0.5282 0.0706 0.168 Uiso 0.50 1 calc PR B 1
C05 C 0.367(3) -0.440(2) 0.1374(10) 0.141(5) Uani 0.50 1 d PGU B 1
H05A H 0.2862 -0.4523 0.1674 0.169 Uiso 0.50 1 calc PR B 1
N1' N 0.526(4) -0.356(2) 0.1391(9) 0.141(5) Uani 0.50 1 d PGU C 2
C1' C 0.683(3) -0.412(3) 0.1021(12) 0.137(5) Uani 0.50 1 d PGU C 2
H1'A H 0.7914 -0.4156 0.1154 0.164 Uiso 0.50 1 calc PR C 2
C2' C 0.678(3) -0.463(2) 0.0450(12) 0.139(4) Uani 0.50 1 d PGU C 2
H2'A H 0.7827 -0.5002 0.0202 0.166 Uiso 0.50 1 calc PR C 2
C3' C 0.515(4) -0.457(2) 0.0250(9) 0.138(5) Uani 0.50 1 d PGU . 2
C4' C 0.358(3) -0.401(2) 0.0621(11) 0.140(5) Uani 0.50 1 d PGU C 2
H4'A H 0.2499 -0.3972 0.0487 0.168 Uiso 0.50 1 calc PR C 2
C5' C 0.364(3) -0.350(2) 0.1191(10) 0.143(5) Uani 0.50 1 d PGU C 2
H5'A H 0.2586 -0.3127 0.1439 0.172 Uiso 0.50 1 calc PR C 2
H1A H -0.594(10) 0.023(9) 0.258(3) 0.05(3) Uiso 1 1 d . . .

loop_
_atom_site_aniso_label
_atom_site_aniso_U_11
_atom_site_aniso_U_22
_atom_site_aniso_U_33
_atom_site_aniso_U_23
_atom_site_aniso_U_13
_atom_site_aniso_U_12
Zn1 0.0377(5) 0.0277(5) 0.0369(5) -0.0088(3) -0.0134(4) 0.0018(3)
O2 0.037(3) 0.029(2) 0.037(3) 0.000(2) -0.012(2) -0.001(2)
O4 0.033(3) 0.022(2) 0.044(3) -0.009(2) -0.015(2) 0.006(2)
O1W 0.043(3) 0.044(3) 0.050(3) 0.000(2) -0.011(3) -0.011(2)
N1 0.049(4) 0.034(4) 0.026(4) -0.011(3) -0.016(3) 0.004(3)
O3 0.035(3) 0.046(3) 0.043(3) -0.019(2) -0.015(2) -0.006(2)
O1 0.063(4) 0.051(3) 0.050(3) -0.023(3) -0.015(3) 0.019(3)
C13 0.036(4) 0.031(4) 0.037(5) -0.010(3) -0.004(4) -0.007(3)
N2 0.042(4) 0.036(3) 0.032(3) -0.007(3) -0.009(3) -0.008(3)
C17 0.038(4) 0.034(4) 0.042(5) -0.010(3) -0.004(4) -0.008(3)
C20 0.058(5) 0.052(5) 0.033(5) -0.005(4) -0.018(4) 0.002(4)
C16 0.047(5) 0.046(5) 0.033(5) -0.008(4) -0.012(4) 0.006(4)
C2 0.037(4) 0.033(4) 0.027(4) -0.011(3) 0.001(3) -0.008(3)
C6 0.030(4) 0.025(3) 0.036(4) -0.001(3) -0.011(3) -0.005(3)
C14 0.034(4) 0.018(3) 0.037(4) -0.003(3) 0.000(3) -0.002(3)
C5 0.027(4) 0.019(3) 0.030(4) 0.000(3) -0.006(3) -0.003(3)
C23 0.098(8) 0.050(5) 0.054(6) -0.025(4) -0.020(5) -0.007(5)
O7 0.101(5) 0.045(3) 0.042(3) -0.009(3) -0.031(3) 0.013(3)
C4 0.036(4) 0.036(4) 0.021(4) -0.003(3) -0.006(3) -0.010(3)
C3 0.029(4) 0.035(4) 0.028(4) -0.007(3) -0.006(3) -0.006(3)
C1 0.035(4) 0.025(3) 0.029(4) -0.005(3) -0.009(3) -0.006(3)
C18 0.038(4) 0.035(4) 0.030(4) -0.007(3) -0.008(3) -0.004(3)
C19 0.052(5) 0.044(4) 0.031(4) -0.016(3) -0.001(4) -0.016(4)
C22 0.061(5) 0.050(5) 0.031(4) -0.006(4) -0.010(4) -0.022(4)
C21 0.065(6) 0.043(5) 0.039(5) -0.012(4) -0.018(4) -0.008(4)
O6 0.145(7) 0.092(5) 0.044(4) -0.015(4) -0.033(4) -0.020(5)
N3 0.105(7) 0.070(5) 0.048(5) -0.014(4) -0.021(5) -0.027(5)
C26 0.183(12) 0.061(6) 0.039(6) -0.013(5) -0.046(7) -0.018(7)
O5 0.13(3) 0.094(12) 0.074(9) -0.008(8) -0.081(19) -0.018(16)
O5' 0.16(3) 0.087(12) 0.068(9) -0.004(8) -0.08(2) -0.017(17)
C25 0.160(12) 0.083(8) 0.052(6) -0.002(6) -0.049(7) -0.020(8)
C24 0.125(10) 0.063(6) 0.065(7) -0.032(6) -0.026(7) -0.001(6)
C7 0.045(19) 0.07(2) 0.03(3) -0.010(16) -0.014(16) 0.002(16)
C8 0.12(2) 0.068(14) 0.051(14) -0.003(11) -0.061(15) -0.011(14)
C9 0.11(2) 0.063(13) 0.048(13) 0.005(10) -0.053(14) -0.031(13)
C10 0.038(17) 0.05(2) 0.018(14) -0.011(7) -0.013(8) 0.004(7)
C11 0.084(14) 0.043(10) 0.028(9) 0.010(7) -0.023(9) -0.027(10)
C12 0.058(7) 0.057(7) 0.057(7) -0.002(2) -0.005(2) -0.021(3)
C7' 0.12(4) 0.07(2) 0.04(3) 0.023(18) -0.03(2) -0.04(2)
C8' 0.082(17) 0.077(15) 0.059(14) -0.025(11) -0.025(13) -0.025(13)
C9' 0.072(16) 0.049(11) 0.046(12) -0.030(9) -0.017(11) 0.007(11)
C10' 0.054(19) 0.054(19) 0.054(19) -0.002(2) -0.003(2) -0.020(7)
C11' 0.051(6) 0.051(6) 0.051(6) -0.002(2) -0.004(2) -0.019(3)
C12' 0.075(14) 0.063(12) 0.012(8) -0.014(7) -0.004(9) -0.021(10)
C15 0.100(8) 0.067(7) 0.044(6) -0.010(5) -0.029(6) -0.011(6)
O4W 0.106(6) 0.097(5) 0.083(5) -0.017(4) -0.010(4) -0.010(4)
O2W 0.166(8) 0.088(5) 0.094(6) 0.003(4) -0.030(5) -0.054(5)
O3W 0.125(7) 0.137(7) 0.074(5) -0.018(5) -0.015(5) -0.015(5)
N01 0.182(10) 0.113(8) 0.126(9) -0.011(7) -0.049(8) -0.034(8)
C01 0.175(10) 0.111(8) 0.118(8) -0.013(7) -0.046(8) -0.042(8)
C02 0.178(10) 0.119(8) 0.121(8) -0.016(7) -0.045(8) -0.048(8)
C03 0.175(10) 0.122(8) 0.121(8) -0.019(7) -0.044(8) -0.052(8)
C04 0.176(10) 0.122(9) 0.123(9) -0.017(7) -0.047(8) -0.045(8)
C05 0.176(11) 0.117(9) 0.125(9) -0.016(8) -0.050(9) -0.041(9)
N1' 0.182(10) 0.110(7) 0.121(8) -0.008(7) -0.048(8) -0.036(8)
C1' 0.178(10) 0.114(8) 0.118(8) -0.010(7) -0.048(8) -0.043(8)
C2' 0.177(10) 0.118(8) 0.120(8) -0.015(7) -0.045(8) -0.047(8)
C3' 0.176(10) 0.123(8) 0.121(9) -0.018(7) -0.044(8) -0.053(8)
C4' 0.173(10) 0.124(8) 0.125(9) -0.024(7) -0.047(8) -0.047(8)
C5' 0.178(10) 0.119(8) 0.126(9) -0.016(7) -0.048(8) -0.038(8)

loop_
_atom_type_symbol
_atom_type_description
_atom_type_scat_dispersion_real
_atom_type_scat_dispersion_imag
_atom_type_scat_source
C C 0.0033 0.0016 'International Tables Vol C Tables 4.2.6.8 and 6.1.1.4'
H H 0.0000 0.0000 'International Tables Vol C Tables 4.2.6.8 and 6.1.1.4'
N N 0.0061 0.0033 'International Tables Vol C Tables 4.2.6.8 and 6.1.1.4'
O O 0.0106 0.0060 'International Tables Vol C Tables 4.2.6.8 and 6.1.1.4'
Zn Zn 0.2839 1.4301 'International Tables Vol C Tables 4.2.6.8 and 6.1.1.4'

loop_
_geom_angle_atom_site_label_1
_geom_angle_atom_site_label_2
_geom_angle_atom_site_label_3
_geom_angle
_geom_angle_site_symmetry_1
_geom_angle_site_symmetry_3
O2 Zn1 O4 122.92(19) . 1_645
O2 Zn1 N2 101.2(2) . .
O4 Zn1 N2 129.8(2) 1_645 .
O2 Zn1 O1W 98.68(18) . .
O4 Zn1 O1W 97.84(19) 1_645 .
N2 Zn1 O1W 97.8(2) . .
C13 O2 Zn1 118.5(4) . .
C14 O4 Zn1 114.6(4) . 1_465
C16 N1 C3 126.8(6) . .
C16 N1 H1A 125(5) . .
C3 N1 H1A 108(5) . .
O1 C13 O2 123.5(6) . .
O1 C13 C1 119.9(7) . .
O2 C13 C1 116.6(6) . .
C21 N2 C17 116.3(6) . .
C21 N2 Zn1 122.8(5) . .
C17 N2 Zn1 120.9(5) . .
N2 C17 C18 123.3(7) . .
N2 C17 H17A 118.4 . .
C18 C17 H17A 118.4 . .
C21 C20 C19 118.8(7) . .
C21 C20 H20A 120.6 . .
C19 C20 H20A 120.6 . .
O7 C16 N1 122.1(7) . .
O7 C16 C10 120.8(8) . .
N1 C16 C10 117.0(8) . .
O7 C16 C10' 120.2(9) . .
N1 C16 C10' 117.7(9) . .
C10 C16 C10' 1.6(10) . .
C1 C2 C3 121.4(6) . .
C1 C2 H2A 119.3 . .
C3 C2 H2A 119.3 . .
C5 C6 C1 120.1(6) . .
C5 C6 H6A 120.0 . .
C1 C6 H6A 120.0 . .
O3 C14 O4 122.9(6) . .
O3 C14 C5 121.9(6) . .
O4 C14 C5 115.1(6) . .
C6 C5 C4 119.8(6) . .
C6 C5 C14 119.0(6) . .
C4 C5 C14 121.1(5) . .
C22 C23 C24 120.9(9) . .
C22 C23 H23A 119.6 . .
C24 C23 H23A 119.6 . .
C3 C4 C5 120.9(6) . .
C3 C4 H4A 119.5 . .
C5 C4 H4A 119.5 . .
C4 C3 C2 118.1(6) . .
C4 C3 N1 124.8(6) . .
C2 C3 N1 117.1(6) . .
C2 C1 C6 119.5(6) . .
C2 C1 C13 120.2(6) . .
C6 C1 C13 120.2(6) . .
C17 C18 C19 121.0(6) . .
C17 C18 H18A 119.5 . .
C19 C18 H18A 119.5 . .
C18 C19 C20 117.0(6) . .
C18 C19 C22 122.1(6) . .
C20 C19 C22 120.9(7) . .
C23 C22 C26 115.2(7) . .
C23 C22 C19 123.7(7) . .
C26 C22 C19 121.0(7) . .
N2 C21 C20 123.6(7) . .
N2 C21 H21A 118.2 . .
C20 C21 H21A 118.2 . .
C15 O6 H6B 109.5 . .
C24 N3 C25 116.4(8) . .
C22 C26 C25 119.8(9) . .
C22 C26 H26A 120.1 . .
C25 C26 H26A 120.1 . .
N3 C25 C26 124.2(10) . .
N3 C25 H25A 117.9 . .
C26 C25 H25A 117.9 . .
N3 C24 C23 123.3(9) . .
N3 C24 H24A 118.3 . .
C23 C24 H24A 118.3 . .
C8 C7 C12 120.0 . .
C8 C7 C15 123.5(11) . .
C12 C7 C15 116.5(11) . .
C9 C8 C7 120.0 . .
C9 C8 H8A 120.0 . .
C7 C8 H8A 120.0 . .
C8 C9 C10 120.0 . .
C8 C9 H9A 120.0 . .
C10 C9 H9A 120.0 . .
C11 C10 C9 120.0 . .
C11 C10 C16 124.5(10) . .
C9 C10 C16 115.5(10) . .
C12 C11 C10 120.0 . .
C12 C11 H11A 120.0 . .
C10 C11 H11A 120.0 . .
C11 C12 C7 120.0 . .
C11 C12 H12A 120.0 . .
C7 C12 H12A 120.0 . .
C8' C7' C12' 120.0 . .
C8' C7' C15 118.1(11) . .
C12' C7' C15 121.5(12) . .
C7' C8' C9' 120.0 . .
C7' C8' H8'A 120.0 . .
C9' C8' H8'A 120.0 . .
C10' C9' C8' 120.0 . .
C10' C9' H9'A 120.0 . .
C8' C9' H9'A 120.0 . .
C9' C10' C11' 120.0 . .
C9' C10' C16 119.2(11) . .
C11' C10' C16 120.8(11) . .
C12' C11' C10' 120.0 . .
C12' C11' H11B 120.0 . .
C10' C11' H11B 120.0 . .
C11' C12' C7' 120.0 . .
C11' C12' H12B 120.0 . .
C7' C12' H12B 120.0 . .
O5' C15 O6 127(3) . .
O5' C15 O5 35(3) . .
O6 C15 O5 120(2) . .
O5' C15 C7' 120(2) . .
O6 C15 C7' 111.4(10) . .
O5 C15 C7' 124(2) . .
O5' C15 C7 114(2) . .
O6 C15 C7 115.6(10) . .
O5 C15 C7 122(2) . .
C7' C15 C7 6.6(10) . .
C01 N01 C05 120.0 . .
N01 C01 C02 120.0 . .
N01 C01 H01A 120.0 . .
C02 C01 H01A 120.0 . .
C03 C02 C01 120.0 . .
C03 C02 H02A 120.0 . .
C01 C02 H02A 120.0 . .
C02 C03 C04 120.0 . .
C02 C03 C03 113(3) . 2_645
C04 C03 C03 127(3) . 2_645
C03 C04 C05 120.0 . .
C03 C04 H04A 120.0 . .
C05 C04 H04A 120.0 . .
C04 C05 N01 120.0 . .
C04 C05 H05A 120.0 . .
N01 C05 H05A 120.0 . .
C1' N1' C5' 120.0 . .
C2' C1' N1' 120.0 . .
C2' C1' H1'A 120.0 . .
N1' C1' H1'A 120.0 . .
C1' C2' C3' 120.0 . .
C1' C2' H2'A 120.0 . .
C3' C2' H2'A 120.0 . .
C2' C3' C4' 120.0 . .
C2' C3' C3' 129(3) . 2_645
C4' C3' C3' 109(3) . 2_645
C5' C4' C3' 120.0 . .
C5' C4' H4'A 120.0 . .
C3' C4' H4'A 120.0 . .
C4' C5' N1' 120.0 . .
C4' C5' H5'A 120.0 . .
N1' C5' H5'A 120.0 . .

loop_
_geom_bond_atom_site_label_1
_geom_bond_atom_site_label_2
_geom_bond_distance
_geom_bond_site_symmetry_2
Zn1 O2 1.930(4) .
Zn1 O4 1.943(4) 1_645
Zn1 N2 2.016(6) .
Zn1 O1W 2.085(5) .
O2 C13 1.269(8) .
O4 C14 1.308(7) .
O4 Zn1 1.943(4) 1_465
N1 C16 1.331(9) .
N1 C3 1.419(8) .
N1 H1A 0.80(7) .
O3 C14 1.225(7) .
O1 C13 1.235(8) .
C13 C1 1.508(9) .
N2 C21 1.340(9) .
N2 C17 1.345(8) .
C17 C18 1.349(9) .
C17 H17A 0.9300 .
C20 C21 1.384(10) .
C20 C19 1.389(10) .
C20 H20A 0.9300 .
C16 O7 1.239(8) .
C16 C10 1.474(13) .
C16 C10' 1.533(13) .
C2 C1 1.368(9) .
C2 C3 1.402(9) .
C2 H2A 0.9300 .
C6 C5 1.381(8) .
C6 C1 1.383(9) .
C6 H6A 0.9300 .
C14 C5 1.497(8) .
C5 C4 1.387(8) .
C23 C22 1.355(10) .
C23 C24 1.387(12) .
C23 H23A 0.9300 .
C4 C3 1.373(8) .
C4 H4A 0.9300 .
C18 C19 1.377(9) .
C18 H18A 0.9300 .
C19 C22 1.495(10) .
C22 C26 1.368(11) .
C21 H21A 0.9300 .
O6 C15 1.247(10) .
O6 H6B 0.8200 .
N3 C24 1.288(11) .
N3 C25 1.305(12) .
C26 C25 1.376(12) .
C26 H26A 0.9300 .
O5 C15 1.27(4) .
O5' C15 1.20(5) .
C25 H25A 0.9300 .
C24 H24A 0.9300 .
C7 C8 1.3900 .
C7 C12 1.3900 .
C7 C15 1.543(14) .
C8 C9 1.3900 .
C8 H8A 0.9300 .
C9 C10 1.3900 .
C9 H9A 0.9300 .
C10 C11 1.3900 .
C11 C12 1.3900 .
C11 H11A 0.9300 .
C12 H12A 0.9300 .
C7' C8' 1.3900 .
C7' C12' 1.3900 .
C7' C15 1.487(14) .
C8' C9' 1.3900 .
C8' H8'A 0.9300 .
C9' C10' 1.3900 .
C9' H9'A 0.9300 .
C10' C11' 1.3900 .
C11' C12' 1.3900 .
C11' H11B 0.9300 .
C12' H12B 0.9300 .
N01 C01 1.3900 .
N01 C05 1.3900 .
C01 C02 1.3900 .
C01 H01A 0.9300 .
C02 C03 1.3900 .
C02 H02A 0.9300 .
C03 C04 1.3900 .
C03 C03 1.65(4) 2_645
C04 C05 1.3900 .
C04 H04A 0.9300 .
C05 H05A 0.9300 .
N1' C1' 1.3900 .
N1' C5' 1.3900 .
C1' C2' 1.3900 .
C1' H1'A 0.9300 .
C2' C3' 1.3900 .
C2' H2'A 0.9300 .
C3' C4' 1.3900 .
C3' C3' 1.48(4) 2_645
C4' C5' 1.3900 .
C4' H4'A 0.9300 .
C5' H5'A 0.9300 .
